data_1545406
loop_
_publ_author_name
'Chan, Chieh-Kai'
'Tsai, Yu-Lin'
'Chang, Meng-Yang'

_publ_section_title
;
 Construction of Nitrated Benzo[3.3.1]bicyclic Acetal/Ketal Core via
 Nitration of o-Carbonyl Allylbenzenes.
;
_journal_issue 6
_journal_name_full 'Organic letters'
_journal_page_first 1358
_journal_page_last 1361
_journal_paper_doi 10.1021/acs.orglett.7b00245
_journal_volume 19
_journal_year 2017
_chemical_formula_sum 'C11 H10 N2 O5'
_chemical_formula_weight 250.21
_space_group_crystal_system orthorhombic
_space_group_IT_number 61
_space_group_name_Hall '-P 2ac 2ab'
_space_group_name_H-M_alt 'P b c a'
_symmetry_space_group_name_Hall '-P 2ac 2ab'
_symmetry_space_group_name_H-M 'P b c a'
_atom_sites_solution_hydrogens geom
_audit_creation_method SHELXL-2014/6
_cell_angle_alpha 90
_cell_angle_beta 90
_cell_angle_gamma 90
_cell_formula_units_Z 8
_cell_length_a 4.8748(8)
_cell_length_b 17.909(3)
_cell_length_c 23.571(4)
_cell_measurement_reflns_used 5154
_cell_measurement_temperature 99(2)
_cell_measurement_theta_max 26.1972
_cell_measurement_theta_min 2.4331
_cell_volume 2057.8(6)
_computing_cell_refinement 'SAINT V8.34A (Bruker AXS Inc., 2013)'
_computing_data_collection 'APEX2 (Bruker AXS, 2010)'
_computing_data_reduction 'SAINT V8.34A (Bruker AXS Inc., 2013)'
_computing_molecular_graphics 'SHELXTL (Sheldrick, 2008)'
_computing_publication_material SHELXTL
_computing_structure_refinement 'SHELXL-2014/6 (Sheldrick, 2014)'
_diffrn_ambient_temperature 99(2)
_diffrn_detector_area_resol_mean 8.3333
_diffrn_measured_fraction_theta_full 1.000
_diffrn_measured_fraction_theta_max 0.993
_diffrn_measurement_device_type 'Bruker APEX-II CCD'
_diffrn_measurement_method '\f and \w scans'
_diffrn_radiation_type MoK\a
_diffrn_radiation_wavelength 0.71073
_diffrn_reflns_av_R_equivalents 0.0571
_diffrn_reflns_av_unetI/netI 0.0251
_diffrn_reflns_Laue_measured_fraction_full 1.000
_diffrn_reflns_Laue_measured_fraction_max 0.993
_diffrn_reflns_limit_h_max 5
_diffrn_reflns_limit_h_min -6
_diffrn_reflns_limit_k_max 22
_diffrn_reflns_limit_k_min -22
_diffrn_reflns_limit_l_max 29
_diffrn_reflns_limit_l_min -29
_diffrn_reflns_number 25579
_diffrn_reflns_point_group_measured_fraction_full 1.000
_diffrn_reflns_point_group_measured_fraction_max 0.993
_diffrn_reflns_theta_full 25.242
_diffrn_reflns_theta_max 26.469
_diffrn_reflns_theta_min 1.728
_exptl_absorpt_coefficient_mu 0.130
_exptl_absorpt_correction_T_max 0.9485
_exptl_absorpt_correction_T_min 0.7803
_exptl_absorpt_correction_type multi-scan
_exptl_absorpt_process_details 'SADABS V2014/4 (Bruker AXS Inc.)'
_exptl_crystal_colour Colorless
_exptl_crystal_density_diffrn 1.615
_exptl_crystal_density_meas ?
_exptl_crystal_density_method 'not measured'
_exptl_crystal_description Lump
_exptl_crystal_F_000 1040
_exptl_crystal_size_max 0.12
_exptl_crystal_size_mid 0.08
_exptl_crystal_size_min 0.07
_refine_diff_density_max 0.324
_refine_diff_density_min -0.219
_refine_diff_density_rms 0.049
_refine_ls_extinction_method none
_refine_ls_goodness_of_fit_ref 1.106
_refine_ls_hydrogen_treatment constr
_refine_ls_matrix_type full
_refine_ls_number_parameters 164
_refine_ls_number_reflns 2109
_refine_ls_number_restraints 0
_refine_ls_restrained_S_all 1.106
_refine_ls_R_factor_all 0.0510
_refine_ls_R_factor_gt 0.0385
_refine_ls_shift/su_max 0.001
_refine_ls_shift/su_mean 0.000
_refine_ls_structure_factor_coef Fsqd
_refine_ls_weighting_details 'w=1/[\s^2^(Fo^2^)+(0.0350P)^2^+1.4583P] where P=(Fo^2^+2Fc^2^)/3'
_refine_ls_weighting_scheme calc
_refine_ls_wR_factor_gt 0.0844
_refine_ls_wR_factor_ref 0.0903
_reflns_Friedel_coverage 0.000
_reflns_number_gt 1778
_reflns_number_total 2109
_reflns_threshold_expression 'I > 2\s(I)'
_cod_data_source_file ol7b00245_si_001.cif
_cod_data_source_block mo_160361lt_0m_a
_cod_depositor_comments
;
The following automatic conversions were performed:

'_exptl_crystal_density_meas' value 'not measured' was changed to '?'
- the value is perceived as not measured.

Automatic conversion script
Id: cif_fix_values 4973 2017-02-22 13:04:09Z antanas 

 Adding full bibliography for 1545398--1545406.cif.
;
_cod_database_code 1545406
_shelx_space_group_comment
;
The symmetry employed for this shelxl refinement is uniquely defined
by the following loop, which should always be used as a source of
symmetry information in preference to the above space-group names.
They are only intended as comments.
;
_shelxl_version_number 2014/6

loop_
_space_group_symop_operation_xyz
'x, y, z'
'-x+1/2, -y, z+1/2'
'-x, y+1/2, -z+1/2'
'x+1/2, -y+1/2, -z'
'-x, -y, -z'
'x-1/2, y, -z-1/2'
'x, -y-1/2, z-1/2'
'-x-1/2, y-1/2, z'

loop_
_atom_site_label
_atom_site_type_symbol
_atom_site_fract_x
_atom_site_fract_y
_atom_site_fract_z
_atom_site_U_iso_or_equiv
_atom_site_adp_type
_atom_site_occupancy
_atom_site_site_symmetry_order
_atom_site_calc_flag
_atom_site_refinement_flags_posn
_atom_site_refinement_flags_adp
C1 C 1.1970(4) 0.52497(9) 0.69284(7) 0.0184(4) Uani 1 1 d . .
H1A H 1.0954 0.4780 0.6892 0.028 Uiso 1 1 calc R U
H1B H 1.2842 0.5271 0.7303 0.028 Uiso 1 1 calc R U
H1C H 1.3381 0.5276 0.6633 0.028 Uiso 1 1 calc R U
C2 C 0.8707(3) 0.59113(9) 0.63667(6) 0.0129(3) Uani 1 1 d . .
C3 C 0.9059(4) 0.54242(9) 0.59126(7) 0.0148(3) Uani 1 1 d . .
H3 H 1.0354 0.5029 0.5936 0.018 Uiso 1 1 calc R U
C4 C 0.7495(4) 0.55228(9) 0.54243(7) 0.0167(4) Uani 1 1 d . .
H4 H 0.7734 0.5191 0.5114 0.020 Uiso 1 1 calc R U
C5 C 0.5598(3) 0.60946(9) 0.53819(7) 0.0149(3) Uani 1 1 d . .
H5 H 0.4538 0.6156 0.5047 0.018 Uiso 1 1 calc R U
C6 C 0.5268(3) 0.65806(9) 0.58408(6) 0.0125(3) Uani 1 1 d . .
C7 C 0.3138(3) 0.71904(9) 0.57972(7) 0.0140(3) Uani 1 1 d . .
H7 H 0.1454 0.6972 0.5620 0.017 Uiso 1 1 calc R U
C8 C 0.6801(3) 0.64998(9) 0.63341(6) 0.0124(3) Uani 1 1 d . .
C9 C 0.6448(3) 0.81801(9) 0.62037(7) 0.0140(3) Uani 1 1 d . .
C10 C 0.4853(3) 0.77161(9) 0.66209(7) 0.0147(3) Uani 1 1 d . .
H10 H 0.4342 0.8031 0.6955 0.018 Uiso 1 1 calc R U
C11 C 0.6416(4) 0.70286(9) 0.68250(6) 0.0137(3) Uani 1 1 d . .
H11A H 0.8225 0.7179 0.6978 0.016 Uiso 1 1 calc R U
H11B H 0.5376 0.6778 0.7132 0.016 Uiso 1 1 calc R U
N1 N 0.6090(3) 0.82450(7) 0.56713(6) 0.0155(3) Uani 1 1 d . .
N2 N 0.8621(3) 0.86748(8) 0.64276(6) 0.0166(3) Uani 1 1 d . .
O1 O 1.0117(2) 0.58656(6) 0.68673(5) 0.0158(3) Uani 1 1 d . .
O2 O 0.2403(2) 0.74918(6) 0.63254(5) 0.0150(3) Uani 1 1 d . .
O3 O 1.0082(3) 0.90174(7) 0.60977(5) 0.0217(3) Uani 1 1 d . .
O4 O 0.8820(3) 0.86969(7) 0.69497(5) 0.0247(3) Uani 1 1 d . .
O5 O 0.4128(2) 0.77896(6) 0.54290(5) 0.0163(3) Uani 1 1 d . .

loop_
_atom_site_aniso_label
_atom_site_aniso_U_11
_atom_site_aniso_U_22
_atom_site_aniso_U_33
_atom_site_aniso_U_23
_atom_site_aniso_U_13
_atom_site_aniso_U_12
C1 0.0154(9) 0.0183(8) 0.0216(8) 0.0016(7) -0.0017(7) 0.0050(7)
C2 0.0106(8) 0.0151(8) 0.0129(7) 0.0020(6) 0.0007(7) -0.0022(6)
C3 0.0121(8) 0.0139(8) 0.0185(8) 0.0003(6) 0.0025(7) -0.0001(7)
C4 0.0148(9) 0.0184(8) 0.0168(8) -0.0038(6) 0.0030(7) -0.0023(7)
C5 0.0113(8) 0.0197(8) 0.0137(8) 0.0012(6) -0.0014(7) -0.0026(7)
C6 0.0079(8) 0.0149(7) 0.0148(8) 0.0019(6) 0.0022(6) -0.0021(6)
C7 0.0104(8) 0.0176(8) 0.0141(8) 0.0014(6) 0.0002(7) -0.0008(6)
C8 0.0093(8) 0.0145(7) 0.0133(7) 0.0007(6) 0.0037(7) -0.0019(6)
C9 0.0095(8) 0.0134(7) 0.0191(8) -0.0014(6) 0.0008(7) 0.0023(6)
C10 0.0111(8) 0.0177(8) 0.0152(8) -0.0023(6) 0.0013(7) 0.0006(6)
C11 0.0125(8) 0.0164(8) 0.0124(8) 0.0012(6) 0.0001(6) 0.0017(7)
N1 0.0115(7) 0.0154(7) 0.0195(7) 0.0004(5) -0.0007(6) 0.0000(6)
N2 0.0140(7) 0.0145(6) 0.0213(7) -0.0026(6) -0.0004(6) 0.0026(6)
O1 0.0148(6) 0.0176(6) 0.0150(5) 0.0002(4) -0.0022(5) 0.0048(5)
O2 0.0088(6) 0.0191(6) 0.0173(6) -0.0005(4) 0.0012(5) 0.0010(5)
O3 0.0171(7) 0.0177(6) 0.0303(7) 0.0019(5) 0.0012(6) -0.0041(5)
O4 0.0234(7) 0.0299(7) 0.0208(7) -0.0071(5) -0.0028(6) -0.0015(6)
O5 0.0144(6) 0.0178(6) 0.0167(6) 0.0038(4) -0.0026(5) -0.0024(5)

loop_
_atom_type_symbol
_atom_type_description
_atom_type_scat_dispersion_real
_atom_type_scat_dispersion_imag
_atom_type_scat_source
C C 0.0033 0.0016 'International Tables Vol C Tables 4.2.6.8 and 6.1.1.4'
N N 0.0061 0.0033 'International Tables Vol C Tables 4.2.6.8 and 6.1.1.4'
O O 0.0106 0.0060 'International Tables Vol C Tables 4.2.6.8 and 6.1.1.4'
H H 0.0000 0.0000 'International Tables Vol C Tables 4.2.6.8 and 6.1.1.4'

loop_
_geom_angle_atom_site_label_1
_geom_angle_atom_site_label_2
_geom_angle_atom_site_label_3
_geom_angle
O1 C1 H1A 109.5
O1 C1 H1B 109.5
H1A C1 H1B 109.5
O1 C1 H1C 109.5
H1A C1 H1C 109.5
H1B C1 H1C 109.5
O1 C2 C3 124.33(15)
O1 C2 C8 115.06(14)
C3 C2 C8 120.61(15)
C2 C3 C4 119.26(15)
C2 C3 H3 120.4
C4 C3 H3 120.4
C5 C4 C3 121.33(15)
C5 C4 H4 119.3
C3 C4 H4 119.3
C4 C5 C6 118.81(15)
C4 C5 H5 120.6
C6 C5 H5 120.6
C8 C6 C5 121.39(15)
C8 C6 C7 120.12(14)
C5 C6 C7 118.47(14)
O2 C7 O5 109.18(12)
O2 C7 C6 113.15(13)
O5 C7 C6 110.13(13)
O2 C7 H7 108.1
O5 C7 H7 108.1
C6 C7 H7 108.1
C6 C8 C2 118.59(14)
C6 C8 C11 120.68(14)
C2 C8 C11 120.73(14)
N1 C9 N2 113.31(14)
N1 C9 C10 128.65(16)
N2 C9 C10 117.90(14)
O2 C10 C9 105.45(13)
O2 C10 C11 109.98(13)
C9 C10 C11 113.21(14)
O2 C10 H10 109.4
C9 C10 H10 109.4
C11 C10 H10 109.4
C8 C11 C10 109.09(13)
C8 C11 H11A 109.9
C10 C11 H11A 109.9
C8 C11 H11B 109.9
C10 C11 H11B 109.9
H11A C11 H11B 108.3
C9 N1 O5 116.68(14)
O3 N2 O4 124.97(15)
O3 N2 C9 119.47(14)
O4 N2 C9 115.55(14)
C2 O1 C1 116.72(12)
C7 O2 C10 108.95(12)
N1 O5 C7 114.64(12)

loop_
_geom_bond_atom_site_label_1
_geom_bond_atom_site_label_2
_geom_bond_distance
C1 O1 1.433(2)
C1 H1A 0.9800
C1 H1B 0.9800
C1 H1C 0.9800
C2 O1 1.3680(19)
C2 C3 1.391(2)
C2 C8 1.407(2)
C3 C4 1.392(2)
C3 H3 0.9500
C4 C5 1.383(2)
C4 H4 0.9500
C5 C6 1.398(2)
C5 H5 0.9500
C6 C8 1.390(2)
C6 C7 1.510(2)
C7 O2 1.4035(19)
C7 O5 1.4620(19)
C7 H7 1.0000
C8 C11 1.507(2)
C9 N1 1.272(2)
C9 N2 1.478(2)
C9 C10 1.504(2)
C10 O2 1.440(2)
C10 C11 1.526(2)
C10 H10 1.0000
C11 H11A 0.9900
C11 H11B 0.9900
N1 O5 1.3805(18)
N2 O3 1.2201(19)
N2 O4 1.2350(18)
